data_1551837
loop_
_publ_author_name
'Sung-Kyun Ko'
'Sung Kuk Kim'
'Andrew Share'
'Vincent M. Lynch'
'Jinhong Park'
'Wan Namkung'
'Wim Van Rossom'
'Nathalie Busschaert'
'Philip A. Gale'
'Jonathan L. Sessler'
'Injae Shin'

_publ_section_title
;
 Synthetic ion transporters can induce apoptosis by facilitating chloride
 anion transport into cells
;
_journal_name_full 'Nature Chemistry'
_journal_page_first 885
_journal_page_last 892
_journal_paper_doi 10.1038/nchem.2021
_journal_volume 6
_journal_year 2014
_chemical_formula_moiety
;
 2 C39 H47 N7 O2, Na 1+, 2 Cl 1-, C4 H12 N 1+, 
 2 H2 O, 3 C H4 O
;
_chemical_formula_sum 'C85 H122 Cl2 N15 Na O9'
_chemical_formula_weight 1591.86
_space_group_crystal_system triclinic
_space_group_IT_number 2
_space_group_name_Hall '-P 1'
_space_group_name_H-M_alt 'P -1'
_atom_sites_solution_hydrogens geom
_cell_angle_alpha 66.724(3)
_cell_angle_beta 81.164(3)
_cell_angle_gamma 88.956(3)
_cell_formula_units_Z 2
_cell_length_a 10.6334(12)
_cell_length_b 20.290(2)
_cell_length_c 21.869(3)
_cell_measurement_reflns_used 10000
_cell_measurement_temperature 100(2)
_cell_measurement_theta_max 25.0
_cell_measurement_theta_min 1.7
_cell_volume 4278.1(9)
_computing_cell_refinement 'CrystalClear (Rigaku Inc., 2008)'
_computing_data_collection 'CrystalClear (Rigaku Inc., 2008)'
_computing_data_reduction 'CrystalClear (Rigaku Inc., 2008)'
_computing_molecular_graphics 'XP SHELXTL/PC, Siemens Analytical'
_computing_publication_material 'XP SHELXTL/PC, Siemens Analytical'
_computing_structure_refinement 'SHELXL-2013 (Sheldrick, 2013)'
_computing_structure_solution
;

SIR97 - Altomare A., Burla M.C., Camalli M., Cascarano G.L., Giacovazzo C., 
Guagliardi A., Moliterni A.G.G., Polidori G.,Spagna R.
;
_diffrn_ambient_temperature 100(2)
_diffrn_measured_fraction_theta_full 0.952
_diffrn_measured_fraction_theta_max 0.978
_diffrn_measurement_device_type 'Rigaku AFC-12 with Saturn 724+ CCD'
_diffrn_measurement_method \w-scans
_diffrn_radiation_type MoK\a
_diffrn_radiation_wavelength 0.71073
_diffrn_reflns_av_R_equivalents 0.3276
_diffrn_reflns_av_unetI/netI 0.4447
_diffrn_reflns_Laue_measured_fraction_full 0.952
_diffrn_reflns_Laue_measured_fraction_max 0.978
_diffrn_reflns_limit_h_max 12
_diffrn_reflns_limit_h_min -12
_diffrn_reflns_limit_k_max 24
_diffrn_reflns_limit_k_min -23
_diffrn_reflns_limit_l_max 26
_diffrn_reflns_limit_l_min -26
_diffrn_reflns_number 45653
_diffrn_reflns_point_group_measured_fraction_full 0.952
_diffrn_reflns_point_group_measured_fraction_max 0.978
_diffrn_reflns_theta_full 25.242
_diffrn_reflns_theta_max 24.999
_diffrn_reflns_theta_min 2.992
_diffrn_source 'sealed tube'
_exptl_absorpt_coefficient_mu 0.145
_exptl_absorpt_correction_T_max 1.00
_exptl_absorpt_correction_T_min 0.760
_exptl_absorpt_correction_type multi-scan
_exptl_absorpt_process_details
;
Abscor. T. Higashi (2001). The Rigaku Corporation, Tokyo, Japan.
;
_exptl_crystal_colour colorless
_exptl_crystal_density_diffrn 1.236
_exptl_crystal_description prisms
_exptl_crystal_F_000 1708
_refine_diff_density_max 0.635
_refine_diff_density_min -0.664
_refine_diff_density_rms 0.104
_refine_ls_extinction_coef .
_refine_ls_extinction_method none
_refine_ls_goodness_of_fit_ref 1.064
_refine_ls_hydrogen_treatment constr
_refine_ls_matrix_type full
_refine_ls_number_parameters 1030
_refine_ls_number_reflns 14735
_refine_ls_number_restraints 1575
_refine_ls_restrained_S_all 1.036
_refine_ls_R_factor_all 0.3700
_refine_ls_R_factor_gt 0.1668
_refine_ls_shift/su_max 0.000
_refine_ls_shift/su_mean 0.000
_refine_ls_structure_factor_coef Fsqd
_refine_ls_weighting_details 'w=1/[\s^2^(Fo^2^)+(0.1120P)^2^] where P=(Fo^2^+2Fc^2^)/3'
_refine_ls_weighting_scheme calc
_refine_ls_wR_factor_gt 0.3130
_refine_ls_wR_factor_ref 0.4299
_reflns_Friedel_coverage 0.000
_reflns_Friedel_fraction_full .
_reflns_Friedel_fraction_max .
_reflns_number_gt 4109
_reflns_number_total 14735
_reflns_threshold_expression 'I > 2\s(I)'
_cod_data_source_file nchem.2021-s3.cif
_cod_data_source_block 1-NaCl
_cod_original_cell_volume 4278.0(8)
_cod_database_code 1551837
_shelx_space_group_comment
;
The symmetry employed for this shelxl refinement is uniquely defined
by the following loop, which should always be used as a source of
symmetry information in preference to the above space-group names.
They are only intended as comments.
;
_shelxl_version_number 2013-4

loop_
_space_group_symop_operation_xyz
'x, y, z'
'-x, -y, -z'

loop_
_atom_site_label
_atom_site_type_symbol
_atom_site_fract_x
_atom_site_fract_y
_atom_site_fract_z
_atom_site_U_iso_or_equiv
_atom_site_adp_type
_atom_site_occupancy
_atom_site_site_symmetry_order
_atom_site_calc_flag
_atom_site_refinement_flags_posn
_atom_site_refinement_flags_adp
_atom_site_refinement_flags_occupancy
_atom_site_disorder_assembly
_atom_site_disorder_group
C1 C -0.1167(10) 0.7071(6) 0.9173(6) 0.032(3) Uani 1 1 d . U . . .
C2 C -0.1873(11) 0.7409(6) 0.9510(6) 0.035(3) Uani 1 1 d . U . . .
H2 H -0.2323 0.7204 0.9958 0.042 Uiso 1 1 calc R U . . .
C3 C -0.1809(12) 0.8116(7) 0.9070(6) 0.044(3) Uani 1 1 d . U . . .
H3 H -0.2231 0.8482 0.9177 0.052 Uiso 1 1 calc R U . . .
C4 C -0.1067(11) 0.8242(6) 0.8453(6) 0.038(3) Uani 1 1 d . U . . .
C5 C -0.0653(11) 0.8843(6) 0.7814(6) 0.040(3) Uani 1 1 d . U . . .
C6 C 0.0729(11) 0.9079(6) 0.7780(6) 0.034(3) Uani 1 1 d . U . . .
C7 C 0.1210(11) 0.9566(6) 0.7963(6) 0.033(3) Uani 1 1 d . U . . .
H7 H 0.0725 0.9863 0.8145 0.040 Uiso 1 1 calc R U . . .
C8 C 0.2561(11) 0.9569(6) 0.7841(6) 0.034(3) Uani 1 1 d . U . . .
H8 H 0.3137 0.9853 0.7938 0.041 Uiso 1 1 calc R U . . .
C9 C 0.2876(11) 0.9088(6) 0.7559(6) 0.029(2) Uani 1 1 d . U . . .
C10 C 0.4184(11) 0.8858(6) 0.7306(6) 0.036(2) Uani 1 1 d . U . . .
C11 C 0.4568(11) 0.8158(6) 0.7789(6) 0.033(2) Uani 1 1 d . U . . .
C12 C 0.5615(11) 0.8001(6) 0.8106(6) 0.031(3) Uani 1 1 d . U . . .
H12 H 0.6266 0.8334 0.8071 0.038 Uiso 1 1 calc R U . . .
C13 C 0.5552(11) 0.7247(6) 0.8499(6) 0.037(3) Uani 1 1 d . U . . .
H13 H 0.6160 0.6996 0.8774 0.044 Uiso 1 1 calc R U . . .
C14 C 0.4487(11) 0.6938(6) 0.8422(6) 0.031(2) Uani 1 1 d . U . . .
C15 C 0.3921(11) 0.6199(6) 0.8696(6) 0.038(2) Uani 1 1 d . U . . .
C16 C 0.2669(11) 0.6156(6) 0.9179(6) 0.031(2) Uani 1 1 d . U . . .
C17 C 0.2475(11) 0.5955(6) 0.9874(6) 0.032(3) Uani 1 1 d . U . . .
H17 H 0.3093 0.5816 1.0167 0.039 Uiso 1 1 calc R U . . .
C18 C 0.1106(12) 0.6006(6) 1.0051(6) 0.039(3) Uani 1 1 d . U . . .
H18 H 0.0682 0.5943 1.0487 0.047 Uiso 1 1 calc R U . . .
C19 C 0.0545(11) 0.6154(6) 0.9519(6) 0.031(3) Uani 1 1 d . U . . .
C20 C -0.0849(11) 0.6243(6) 0.9415(6) 0.035(2) Uani 1 1 d . U . . .
C21 C -0.1505(11) 0.9486(6) 0.7803(6) 0.040(3) Uani 1 1 d . U . . .
H21A H -0.2396 0.9355 0.7820 0.060 Uiso 1 1 calc R U . . .
H21B H -0.1223 0.9909 0.7388 0.060 Uiso 1 1 calc R U . . .
H21C H -0.1428 0.9595 0.8194 0.060 Uiso 1 1 calc R U . . .
C22 C 0.5173(11) 0.9453(6) 0.7184(6) 0.045(3) Uani 1 1 d . U . . .
H22A H 0.5140 0.9541 0.7596 0.067 Uiso 1 1 calc R U . . .
H22B H 0.4987 0.9894 0.6816 0.067 Uiso 1 1 calc R U . . .
H22C H 0.6024 0.9305 0.7063 0.067 Uiso 1 1 calc R U . . .
C23 C 0.4113(11) 0.8799(7) 0.6631(6) 0.044(3) Uani 1 1 d . U . . .
H23A H 0.4950 0.8685 0.6449 0.066 Uiso 1 1 calc R U . . .
H23B H 0.3861 0.9257 0.6310 0.066 Uiso 1 1 calc R U . . .
H23C H 0.3483 0.8418 0.6704 0.066 Uiso 1 1 calc R U . . .
C24 C 0.4877(11) 0.5672(6) 0.9094(6) 0.043(3) Uani 1 1 d . U . . .
H24A H 0.5680 0.5711 0.8791 0.065 Uiso 1 1 calc R U . . .
H24B H 0.4515 0.5179 0.9274 0.065 Uiso 1 1 calc R U . . .
H24C H 0.5038 0.5794 0.9467 0.065 Uiso 1 1 calc R U . . .
C25 C -0.1705(11) 0.5816(6) 1.0089(6) 0.040(3) Uani 1 1 d . U . . .
H25A H -0.1490 0.5310 1.0252 0.060 Uiso 1 1 calc R U . . .
H25B H -0.2599 0.5855 1.0025 0.060 Uiso 1 1 calc R U . . .
H25C H -0.1571 0.6010 1.0421 0.060 Uiso 1 1 calc R U . . .
C26 C -0.1127(11) 0.5971(6) 0.8878(6) 0.038(3) Uani 1 1 d . U . . .
H26A H -0.0616 0.6261 0.8442 0.057 Uiso 1 1 calc R U . . .
H26B H -0.2034 0.6012 0.8840 0.057 Uiso 1 1 calc R U . . .
H26C H -0.0908 0.5467 0.9014 0.057 Uiso 1 1 calc R U . . .
C27 C -0.0807(12) 0.8648(6) 0.7214(6) 0.043(3) Uani 1 1 d . U . . .
H27A H -0.0247 0.8248 0.7230 0.052 Uiso 1 1 calc R U . . .
H27B H -0.1696 0.8463 0.7284 0.052 Uiso 1 1 calc R U . . .
C28 C -0.0524(12) 0.9233(6) 0.6509(6) 0.042(3) Uani 1 1 d . U . . .
H28A H 0.0261 0.9511 0.6470 0.050 Uiso 1 1 calc R U . . .
H28B H -0.1232 0.9565 0.6438 0.050 Uiso 1 1 calc R U . . .
C29 C -0.0349(13) 0.8941(7) 0.5956(7) 0.058(4) Uani 1 1 d . U . . .
H29A H -0.0980 0.8539 0.6079 0.070 Uiso 1 1 calc R U . . .
H29B H -0.0514 0.9324 0.5529 0.070 Uiso 1 1 calc R U . . .
C30 C 0.1810(17) 0.9106(9) 0.5363(9) 0.089(5) Uani 1 1 d . U . . .
C31 C 0.3182(15) 0.8815(8) 0.5288(8) 0.067(4) Uani 1 1 d . U . . .
C32 C 0.4057(15) 0.9324(8) 0.4782(8) 0.070(4) Uani 1 1 d . U . . .
H32 H 0.3846 0.9795 0.4509 0.084 Uiso 1 1 calc R U . . .
C33 C 0.5306(15) 0.9055(7) 0.4725(7) 0.063(4) Uani 1 1 d . U . . .
H33 H 0.5998 0.9377 0.4447 0.075 Uiso 1 1 calc R U . . .
C34 C 0.5522(15) 0.8346(7) 0.5062(7) 0.065(4) Uani 1 1 d . U . . .
H34 H 0.6333 0.8162 0.4989 0.078 Uiso 1 1 calc R U . . .
C35 C 0.4517(13) 0.7901(6) 0.5516(6) 0.042(3) Uani 1 1 d . U . . .
C36 C 0.4757(13) 0.7171(6) 0.5873(7) 0.045(3) Uani 1 1 d . U . . .
C37 C 0.4335(13) 0.6060(6) 0.6927(6) 0.047(3) Uani 1 1 d . U . . .
H37A H 0.5011 0.5875 0.6680 0.056 Uiso 1 1 calc R U . . .
H37B H 0.3557 0.5746 0.7045 0.056 Uiso 1 1 calc R U . . .
C38 C 0.4758(11) 0.6034(6) 0.7569(6) 0.041(3) Uani 1 1 d . U . . .
H38A H 0.5287 0.6474 0.7463 0.050 Uiso 1 1 calc R U . . .
H38B H 0.5293 0.5616 0.7741 0.050 Uiso 1 1 calc R U . . .
C39 C 0.3621(11) 0.5976(7) 0.8126(6) 0.042(3) Uani 1 1 d . U . . .
H39A H 0.3275 0.5472 0.8337 0.050 Uiso 1 1 calc R U . . .
H39B H 0.2943 0.6279 0.7910 0.050 Uiso 1 1 calc R U . . .
C40 C -0.0738(11) 0.7880(6) 0.1543(6) 0.040(3) Uani 1 1 d . U . . .
C41 C -0.1113(12) 0.7672(7) 0.1076(7) 0.047(3) Uani 1 1 d . U . . .
H41 H -0.1487 0.7969 0.0698 0.056 Uiso 1 1 calc R U . . .
C42 C -0.0857(12) 0.6946(7) 0.1246(6) 0.045(3) Uani 1 1 d . U . . .
H42 H -0.1000 0.6673 0.0995 0.054 Uiso 1 1 calc R U . . .
C43 C -0.0378(11) 0.6706(6) 0.1819(6) 0.036(3) Uani 1 1 d . U . . .
C44 C 0.0077(12) 0.5972(6) 0.2223(7) 0.043(3) Uani 1 1 d . U . . .
C45 C 0.1506(11) 0.5893(6) 0.1995(6) 0.031(2) Uani 1 1 d . U . . .
C46 C 0.2072(11) 0.5511(6) 0.1668(6) 0.036(3) Uani 1 1 d . U . . .
H46 H 0.1665 0.5170 0.1556 0.043 Uiso 1 1 calc R U . . .
C47 C 0.3390(11) 0.5703(6) 0.1515(6) 0.035(3) Uani 1 1 d . U . . .
H47 H 0.4018 0.5512 0.1279 0.042 Uiso 1 1 calc R U . . .
C48 C 0.3612(10) 0.6195(6) 0.1753(5) 0.026(2) Uani 1 1 d . U . . .
C49 C 0.4841(11) 0.6576(6) 0.1748(6) 0.035(2) Uani 1 1 d . U . . .
C50 C 0.4859(11) 0.7399(6) 0.1407(6) 0.032(3) Uani 1 1 d . U . . .
C51 C 0.5503(11) 0.7861(6) 0.0812(6) 0.038(3) Uani 1 1 d . U . . .
H51 H 0.6031 0.7731 0.0490 0.045 Uiso 1 1 calc R U . . .
C52 C 0.5261(11) 0.8570(6) 0.0751(6) 0.040(3) Uani 1 1 d . U . . .
H52 H 0.5598 0.9001 0.0386 0.048 Uiso 1 1 calc R U . . .
C53 C 0.4435(11) 0.8513(6) 0.1326(6) 0.032(3) Uani 1 1 d . U . . .
C54 C 0.3848(11) 0.9103(6) 0.1528(6) 0.032(2) Uani 1 1 d . U . . .
C55 C 0.2529(11) 0.9236(6) 0.1328(6) 0.034(3) Uani 1 1 d . U . . .
C56 C 0.2093(11) 0.9816(6) 0.0838(6) 0.034(3) Uani 1 1 d . U . . .
H56 H 0.2584 1.0238 0.0537 0.041 Uiso 1 1 calc R U . . .
C57 C 0.0757(11) 0.9673(6) 0.0859(6) 0.036(3) Uani 1 1 d . U . . .
H57 H 0.0209 0.9973 0.0572 0.043 Uiso 1 1 calc R U . . .
C58 C 0.0430(11) 0.8998(6) 0.1393(6) 0.036(3) Uani 1 1 d . U . . .
C59 C -0.0810(11) 0.8568(6) 0.1664(6) 0.040(3) Uani 1 1 d . U . . .
C60 C -0.0728(11) 0.5377(6) 0.2160(6) 0.041(3) Uani 1 1 d . U . . .
H60A H -0.0642 0.5449 0.1685 0.062 Uiso 1 1 calc R U . . .
H60B H -0.1625 0.5402 0.2334 0.062 Uiso 1 1 calc R U . . .
H60C H -0.0424 0.4905 0.2420 0.062 Uiso 1 1 calc R U . . .
C61 C 0.5906(11) 0.6305(6) 0.1356(6) 0.043(3) Uani 1 1 d . U . . .
H61A H 0.5766 0.6461 0.0887 0.064 Uiso 1 1 calc R U . . .
H61B H 0.5896 0.5780 0.1564 0.064 Uiso 1 1 calc R U . . .
H61C H 0.6732 0.6503 0.1365 0.064 Uiso 1 1 calc R U . . .
C62 C 0.5059(12) 0.6328(7) 0.2486(6) 0.051(3) Uani 1 1 d . U . . .
H62A H 0.5958 0.6414 0.2496 0.077 Uiso 1 1 calc R U . . .
H62B H 0.4828 0.5814 0.2727 0.077 Uiso 1 1 calc R U . . .
H62C H 0.4529 0.6598 0.2705 0.077 Uiso 1 1 calc R U . . .
C63 C 0.4714(11) 0.9777(6) 0.1176(6) 0.041(3) Uani 1 1 d . U . . .
H63A H 0.4743 0.9949 0.0687 0.061 Uiso 1 1 calc R U . . .
H63B H 0.5575 0.9668 0.1284 0.061 Uiso 1 1 calc R U . . .
H63C H 0.4384 1.0150 0.1328 0.061 Uiso 1 1 calc R U . . .
C64 C -0.1850(11) 0.9018(6) 0.1273(6) 0.048(3) Uani 1 1 d . U . . .
H64A H -0.1546 0.9195 0.0787 0.071 Uiso 1 1 calc R U . . .
H64B H -0.2029 0.9427 0.1400 0.071 Uiso 1 1 calc R U . . .
H64C H -0.2631 0.8717 0.1386 0.071 Uiso 1 1 calc R U . . .
C65 C -0.1229(11) 0.8405(6) 0.2414(6) 0.042(3) Uani 1 1 d . U . . .
H65A H -0.1937 0.8043 0.2597 0.063 Uiso 1 1 calc R U . . .
H65B H -0.1506 0.8845 0.2467 0.063 Uiso 1 1 calc R U . . .
H65C H -0.0513 0.8221 0.2658 0.063 Uiso 1 1 calc R U . . .
C66 C -0.0116(12) 0.5823(6) 0.2999(6) 0.048(3) Uani 1 1 d . U . . .
H66A H 0.0376 0.6205 0.3047 0.058 Uiso 1 1 calc R U . . .
H66B H -0.1027 0.5881 0.3140 0.058 Uiso 1 1 calc R U . . .
C67 C 0.0239(12) 0.5122(6) 0.3484(6) 0.045(3) Uani 1 1 d . U . . .
H67A H 0.1023 0.4972 0.3276 0.054 Uiso 1 1 calc R U . . .
H67B H -0.0449 0.4756 0.3579 0.054 Uiso 1 1 calc R U . . .
C68 C 0.0467(12) 0.5146(7) 0.4153(6) 0.046(3) Uani 1 1 d . U . . .
H68A H -0.0161 0.5454 0.4280 0.055 Uiso 1 1 calc R U . . .
H68B H 0.0337 0.4656 0.4513 0.055 Uiso 1 1 calc R U . . .
C69 C 0.2778(13) 0.5009(7) 0.4260(6) 0.044(3) Uani 1 1 d . U . . .
C70 C 0.4056(13) 0.5330(7) 0.4190(6) 0.043(3) Uani 1 1 d . U . . .
C71 C 0.5083(14) 0.4895(7) 0.4246(7) 0.059(4) Uani 1 1 d . U . . .
H71 H 0.4965 0.4402 0.4327 0.070 Uiso 1 1 calc R U . . .
C72 C 0.6292(13) 0.5189(7) 0.4181(6) 0.050(3) Uani 1 1 d . U . . .
H72 H 0.7024 0.4909 0.4212 0.060 Uiso 1 1 calc R U . . .
C73 C 0.6380(13) 0.5911(7) 0.4068(6) 0.049(3) Uani 1 1 d . U . . .
H73 H 0.7193 0.6134 0.4010 0.059 Uiso 1 1 calc R U . . .
C74 C 0.5329(13) 0.6307(7) 0.4039(6) 0.043(3) Uani 1 1 d . U . . .
C75 C 0.5502(13) 0.7086(7) 0.3880(6) 0.046(3) Uani 1 1 d . U . . .
C76 C 0.4714(13) 0.8289(6) 0.3384(6) 0.051(3) Uani 1 1 d . U . . .
H76A H 0.5433 0.8401 0.3571 0.061 Uiso 1 1 calc R U . . .
H76B H 0.3934 0.8464 0.3570 0.061 Uiso 1 1 calc R U . . .
C77 C 0.4959(11) 0.8704(7) 0.2608(6) 0.046(3) Uani 1 1 d . U . . .
H77A H 0.5460 0.9155 0.2493 0.055 Uiso 1 1 calc R U . . .
H77B H 0.5473 0.8410 0.2402 0.055 Uiso 1 1 calc R U . . .
C78 C 0.3732(11) 0.8883(6) 0.2310(6) 0.033(3) Uani 1 1 d . U . . .
H78A H 0.3350 0.9280 0.2417 0.040 Uiso 1 1 calc R U . . .
H78B H 0.3130 0.8459 0.2540 0.040 Uiso 1 1 calc R U . . .
C79 C 0.1392(12) 0.7898(7) 0.9472(6) 0.051(4) Uani 1 1 d . U . . .
H79A H 0.0544 0.7951 0.9691 0.077 Uiso 1 1 calc R U . . .
H79B H 0.1472 0.7401 0.9513 0.077 Uiso 1 1 calc R U . . .
H79C H 0.1511 0.8222 0.8994 0.077 Uiso 1 1 calc R U . . .
C80 C 0.3673(12) 0.8119(8) 0.9406(7) 0.066(4) Uani 1 1 d . U . . .
H80A H 0.3701 0.8481 0.8946 0.098 Uiso 1 1 calc R U . . .
H80B H 0.3860 0.7651 0.9390 0.098 Uiso 1 1 calc R U . . .
H80C H 0.4309 0.8253 0.9622 0.098 Uiso 1 1 calc R U . . .
C81 C 0.2303(11) 0.7535(6) 1.0513(6) 0.046(3) Uani 1 1 d . U . . .
H81A H 0.2947 0.7664 1.0727 0.069 Uiso 1 1 calc R U . . .
H81B H 0.2461 0.7058 1.0510 0.069 Uiso 1 1 calc R U . . .
H81C H 0.1454 0.7527 1.0765 0.069 Uiso 1 1 calc R U . . .
C82 C 0.2134(13) 0.8773(7) 0.9843(7) 0.059(4) Uani 1 1 d . U . . .
H82A H 0.2757 0.8874 1.0085 0.088 Uiso 1 1 calc R U . . .
H82B H 0.1272 0.8759 1.0085 0.088 Uiso 1 1 calc R U . . .
H82C H 0.2214 0.9150 0.9387 0.088 Uiso 1 1 calc R U . . .
Cl1 Cl 0.1356(3) 0.72264(17) 0.72996(17) 0.0425(9) Uani 1 1 d . U . . .
Cl2 Cl 0.1845(3) 0.72423(16) 0.30564(16) 0.0425(9) Uani 1 1 d . U . . .
N1 N -0.0659(9) 0.7539(5) 0.8566(5) 0.040(2) Uani 1 1 d . U . . .
H1N H -0.0137 0.7428 0.8271 0.048 Uiso 1 1 calc R U . . .
N2 N 0.1745(9) 0.8777(5) 0.7530(5) 0.034(2) Uani 1 1 d . U . . .
H2N H 0.1686 0.8440 0.7376 0.040 Uiso 1 1 calc R U . . .
N3 N 0.3900(9) 0.7515(5) 0.7990(5) 0.035(2) Uani 1 1 d . U . . .
H3N H 0.3174 0.7473 0.7859 0.042 Uiso 1 1 calc R U . . .
N4 N 0.1490(9) 0.6259(5) 0.8964(5) 0.035(2) Uani 1 1 d . U . . .
H4N H 0.1360 0.6371 0.8547 0.042 Uiso 1 1 calc R U . . .
N5 N 0.0965(11) 0.8683(6) 0.5852(6) 0.058(3) Uani 1 1 d . U . . .
H5N H 0.1162 0.8252 0.6117 0.070 Uiso 1 1 calc R U . . .
N6 N 0.3309(11) 0.8147(6) 0.5613(6) 0.057(3) Uani 1 1 d . U . . .
N7 N 0.4076(10) 0.6782(5) 0.6498(5) 0.043(3) Uani 1 1 d . U . . .
H7N H 0.3436 0.6987 0.6649 0.051 Uiso 1 1 calc R U . . .
N8 N -0.0269(8) 0.7256(5) 0.2007(5) 0.035(2) Uani 1 1 d . U . . .
H8N H 0.0045 0.7232 0.2365 0.043 Uiso 1 1 calc R U . . .
N9 N 0.2431(9) 0.6330(5) 0.2040(5) 0.039(2) Uani 1 1 d . U . . .
H9N H 0.2295 0.6647 0.2223 0.047 Uiso 1 1 calc R U . . .
N10 N 0.4187(8) 0.7799(5) 0.1710(5) 0.031(2) Uani 1 1 d . U . . .
H10N H 0.3669 0.7620 0.2097 0.037 Uiso 1 1 calc R U . . .
N11 N 0.1531(9) 0.8764(5) 0.1651(5) 0.033(2) Uani 1 1 d . U . . .
H11N H 0.1579 0.8350 0.1989 0.040 Uiso 1 1 calc R U . . .
N12 N 0.1774(10) 0.5428(6) 0.4099(5) 0.049(3) Uani 1 1 d . U . . .
H12N H 0.1904 0.5896 0.3955 0.058 Uiso 1 1 calc R U . . .
N13 N 0.4133(10) 0.6017(5) 0.4074(5) 0.049(3) Uani 1 1 d . U . . .
N14 N 0.4561(10) 0.7497(5) 0.3617(5) 0.052(3) Uani 1 1 d . U . . .
H14N H 0.3859 0.7300 0.3584 0.063 Uiso 1 1 calc R U . . .
N15 N 0.2373(9) 0.8077(5) 0.9802(5) 0.037(2) Uani 1 1 d . U . . .
Na1 Na 0.7532(5) 0.6863(3) 0.4948(3) 0.0509(14) Uani 1 1 d . U . . .
O1 O 0.1798(12) 0.9788(7) 0.5137(7) 0.133(5) Uani 1 1 d . U . . .
O2 O 0.5719(9) 0.6868(5) 0.5694(5) 0.071(3) Uani 1 1 d . U . . .
O3 O 0.2574(8) 0.4354(4) 0.4444(4) 0.050(2) Uani 1 1 d . U . . .
O4 O 0.6460(9) 0.7305(4) 0.4009(4) 0.056(2) Uani 1 1 d . U . . .
O1W O 0.9475(9) 0.6738(5) 0.4328(5) 0.073(3) Uani 1 1 d . U . . .
O2W O 0.8577(11) 0.7638(5) 0.5278(5) 0.087(3) Uani 1 1 d . U . . .
O3AA O -0.0515(12) 0.6855(7) 0.6471(6) 0.105(4) Uani 1 1 d . U . . .
H3AA H 0.0017 0.6885 0.6706 0.157 Uiso 1 1 calc R U . . .
O1AA O 0.0920(17) 0.6493(8) 0.5324(8) 0.162(6) Uani 1 1 d . U . . .
O2AA O 0.1338(18) 1.0959(7) 0.5543(7) 0.143(5) Uani 1 1 d . U . . .
H2AA H 0.0981 1.1342 0.5349 0.214 Uiso 1 1 calc R U . . .
C1AA C 0.212(2) 0.6830(12) 0.5156(12) 0.152(9) Uani 1 1 d . U . . .
H1A1 H 0.2571 0.6791 0.4746 0.228 Uiso 1 1 calc R U . . .
H1A2 H 0.2608 0.6599 0.5526 0.228 Uiso 1 1 calc R U . . .
H1A3 H 0.2041 0.7338 0.5077 0.228 Uiso 1 1 calc R U . . .
C2AA C 0.145(2) 1.0880(10) 0.6241(10) 0.134(8) Uani 1 1 d . U . . .
H2A1 H 0.1925 1.1301 0.6219 0.201 Uiso 1 1 calc R U . . .
H2A2 H 0.1912 1.0447 0.6459 0.201 Uiso 1 1 calc R U . . .
H2A3 H 0.0602 1.0839 0.6502 0.201 Uiso 1 1 calc R U . . .
C3AA C -0.1689(18) 0.6562(10) 0.6890(10) 0.112(7) Uani 1 1 d . U . . .
H3A1 H -0.1556 0.6098 0.7245 0.167 Uiso 1 1 calc R U . . .
H3A2 H -0.2290 0.6493 0.6620 0.167 Uiso 1 1 calc R U . . .
H3A3 H -0.2035 0.6891 0.7095 0.167 Uiso 1 1 calc R U . . .

loop_
_atom_site_aniso_label
_atom_site_aniso_U_11
_atom_site_aniso_U_22
_atom_site_aniso_U_33
_atom_site_aniso_U_23
_atom_site_aniso_U_13
_atom_site_aniso_U_12
C1 0.012(5) 0.045(4) 0.041(5) -0.021(3) -0.006(4) 0.007(3)
C2 0.016(5) 0.045(5) 0.049(5) -0.026(4) 0.003(4) -0.006(4)
C3 0.030(6) 0.052(5) 0.055(5) -0.030(4) -0.001(4) 0.000(4)
C4 0.016(5) 0.051(4) 0.049(4) -0.024(3) -0.006(4) 0.004(4)
C5 0.019(4) 0.054(5) 0.050(5) -0.025(4) -0.005(3) 0.002(4)
C6 0.020(4) 0.040(5) 0.045(6) -0.020(4) -0.007(3) 0.005(3)
C7 0.021(5) 0.042(5) 0.042(6) -0.021(5) -0.008(4) 0.003(4)
C8 0.022(5) 0.045(5) 0.042(6) -0.021(5) -0.012(4) 0.003(4)
C9 0.013(4) 0.038(5) 0.036(5) -0.012(4) -0.009(3) 0.003(3)
C10 0.017(4) 0.045(4) 0.050(5) -0.022(4) -0.003(4) 0.002(3)
C11 0.018(5) 0.048(4) 0.039(5) -0.027(3) 0.001(4) 0.003(3)
C12 0.015(5) 0.050(5) 0.038(5) -0.029(4) 0.001(4) 0.005(4)
C13 0.016(5) 0.051(5) 0.049(6) -0.024(4) -0.010(4) 0.007(4)
C14 0.016(5) 0.047(4) 0.038(5) -0.024(3) -0.006(4) 0.009(3)
C15 0.021(4) 0.051(4) 0.046(5) -0.024(4) -0.001(3) 0.005(3)
C16 0.017(4) 0.039(6) 0.037(4) -0.017(4) -0.006(3) 0.003(4)
C17 0.020(5) 0.039(6) 0.038(4) -0.012(4) -0.010(4) 0.007(4)
C18 0.026(5) 0.052(6) 0.047(5) -0.026(4) -0.008(4) 0.008(4)
C19 0.023(4) 0.034(5) 0.038(5) -0.015(4) -0.004(3) 0.002(4)
C20 0.025(4) 0.047(5) 0.037(5) -0.021(4) -0.004(4) 0.006(4)
C21 0.022(6) 0.054(6) 0.048(7) -0.024(5) -0.006(5) 0.004(5)
C22 0.015(5) 0.060(6) 0.066(8) -0.034(6) 0.001(5) -0.002(5)
C23 0.013(6) 0.072(7) 0.048(6) -0.026(5) 0.002(5) 0.003(6)
C24 0.025(6) 0.053(6) 0.060(7) -0.031(5) -0.007(5) 0.008(5)
C25 0.029(6) 0.043(6) 0.045(6) -0.016(5) 0.000(5) 0.011(5)
C26 0.018(6) 0.055(7) 0.047(6) -0.030(5) 0.006(5) 0.000(5)
C27 0.022(6) 0.055(6) 0.053(5) -0.023(4) -0.005(4) 0.004(5)
C28 0.030(6) 0.048(6) 0.052(5) -0.022(4) -0.012(4) 0.007(5)
C29 0.052(6) 0.070(7) 0.058(6) -0.029(5) -0.016(5) 0.018(5)
C30 0.068(6) 0.083(6) 0.090(8) -0.014(5) 0.005(5) 0.024(5)
C31 0.062(6) 0.067(5) 0.068(7) -0.027(5) 0.000(5) 0.012(4)
C32 0.068(6) 0.063(6) 0.071(7) -0.022(5) 0.001(5) 0.015(5)
C33 0.063(6) 0.063(6) 0.059(7) -0.026(5) 0.001(5) 0.010(5)
C34 0.060(6) 0.061(5) 0.066(7) -0.024(5) 0.008(5) 0.008(4)
C35 0.044(5) 0.044(4) 0.038(5) -0.017(4) -0.005(4) 0.012(4)
C36 0.044(6) 0.039(5) 0.048(5) -0.018(4) 0.001(4) 0.013(4)
C37 0.050(7) 0.045(5) 0.046(5) -0.020(4) -0.001(5) 0.005(5)
C38 0.027(6) 0.051(6) 0.043(5) -0.020(4) 0.008(4) 0.005(5)
C39 0.023(5) 0.059(6) 0.047(5) -0.026(4) -0.001(4) 0.005(5)
C40 0.024(6) 0.051(4) 0.048(5) -0.024(4) -0.005(4) -0.002(4)
C41 0.033(6) 0.064(5) 0.049(5) -0.027(4) -0.007(5) 0.001(5)
C42 0.031(6) 0.061(5) 0.054(5) -0.033(4) -0.010(5) -0.004(4)
C43 0.018(5) 0.047(4) 0.050(5) -0.028(3) -0.001(4) -0.002(4)
C44 0.021(5) 0.058(5) 0.054(5) -0.028(4) 0.000(4) 0.002(4)
C45 0.024(4) 0.034(5) 0.032(5) -0.011(4) -0.007(3) 0.003(3)
C46 0.019(5) 0.048(6) 0.053(6) -0.033(5) -0.007(4) -0.003(4)
C47 0.019(5) 0.054(6) 0.047(6) -0.035(5) -0.007(4) 0.002(4)
C48 0.012(4) 0.039(5) 0.032(5) -0.019(4) -0.003(3) 0.005(3)
C49 0.018(4) 0.047(4) 0.044(5) -0.020(4) -0.009(4) 0.004(3)
C50 0.015(5) 0.044(4) 0.044(5) -0.022(3) -0.009(4) 0.001(3)
C51 0.021(5) 0.049(5) 0.045(5) -0.021(4) -0.009(4) 0.004(4)
C52 0.027(6) 0.049(5) 0.044(5) -0.021(4) 0.000(4) -0.001(4)
C53 0.017(5) 0.044(4) 0.037(5) -0.019(4) -0.001(4) -0.003(4)
C54 0.018(4) 0.040(4) 0.039(5) -0.019(4) 0.000(3) 0.002(3)
C55 0.020(4) 0.041(5) 0.042(5) -0.019(4) -0.001(3) 0.002(3)
C56 0.025(5) 0.041(5) 0.041(5) -0.021(4) -0.002(4) -0.002(4)
C57 0.022(5) 0.054(5) 0.035(5) -0.020(4) -0.009(4) 0.007(4)
C58 0.022(4) 0.052(5) 0.040(5) -0.026(4) -0.004(3) 0.003(3)
C59 0.023(5) 0.050(5) 0.049(5) -0.022(4) -0.003(4) -0.004(4)
C60 0.020(6) 0.045(6) 0.062(8) -0.025(5) -0.006(5) 0.009(5)
C61 0.019(6) 0.051(7) 0.060(7) -0.026(6) -0.003(5) 0.001(5)
C62 0.025(7) 0.079(8) 0.051(6) -0.026(5) -0.008(5) 0.001(6)
C63 0.030(6) 0.048(5) 0.045(7) -0.022(5) 0.004(5) 0.001(5)
C64 0.019(6) 0.066(7) 0.060(7) -0.029(6) -0.002(5) -0.004(5)
C65 0.023(7) 0.053(7) 0.057(5) -0.031(5) -0.002(5) -0.002(5)
C66 0.038(6) 0.057(5) 0.052(5) -0.026(4) 0.003(4) 0.002(5)
C67 0.033(6) 0.058(6) 0.045(5) -0.024(4) 0.003(4) -0.003(5)
C68 0.038(5) 0.057(6) 0.044(5) -0.023(5) -0.003(4) -0.003(5)
C69 0.039(5) 0.054(5) 0.043(7) -0.026(4) 0.001(4) 0.000(4)
C70 0.038(5) 0.051(5) 0.039(6) -0.018(4) -0.006(4) 0.001(4)
C71 0.047(5) 0.061(6) 0.071(8) -0.031(5) -0.004(5) 0.005(4)
C72 0.043(5) 0.059(5) 0.053(7) -0.028(5) -0.006(5) 0.011(4)
C73 0.039(5) 0.062(5) 0.049(7) -0.028(5) -0.001(5) 0.005(4)
C74 0.039(5) 0.056(4) 0.041(6) -0.026(4) -0.001(4) 0.000(4)
C75 0.034(5) 0.059(5) 0.049(6) -0.029(4) -0.002(4) 0.001(4)
C76 0.040(7) 0.062(5) 0.056(5) -0.027(4) -0.012(5) 0.002(5)
C77 0.025(6) 0.058(6) 0.056(5) -0.027(4) -0.003(4) 0.002(5)
C78 0.023(5) 0.037(5) 0.043(4) -0.022(4) 0.000(4) 0.002(4)
C79 0.033(6) 0.069(8) 0.059(7) -0.028(6) -0.017(6) -0.014(6)
C80 0.024(6) 0.114(9) 0.076(8) -0.058(7) -0.001(5) -0.003(6)
C81 0.022(7) 0.070(7) 0.054(6) -0.031(5) -0.012(5) 0.001(5)
C82 0.045(8) 0.067(6) 0.075(9) -0.043(6) -0.001(7) -0.005(5)
Cl1 0.0124(17) 0.065(2) 0.060(2) -0.0342(18) -0.0110(15) 0.0102(15)
Cl2 0.0165(17) 0.064(2) 0.058(2) -0.0365(18) -0.0044(16) 0.0010(16)
N1 0.021(5) 0.054(4) 0.046(4) -0.024(3) 0.001(4) 0.003(4)
N2 0.017(4) 0.044(5) 0.046(5) -0.024(4) -0.008(3) 0.005(3)
N3 0.010(4) 0.046(4) 0.049(5) -0.019(3) -0.006(4) 0.004(3)
N4 0.019(4) 0.045(5) 0.039(4) -0.015(4) -0.006(3) 0.005(4)
N5 0.054(5) 0.067(6) 0.057(6) -0.029(5) -0.011(4) 0.018(4)
N6 0.048(5) 0.066(5) 0.056(6) -0.027(4) 0.002(4) 0.012(4)
N7 0.038(5) 0.044(4) 0.045(4) -0.018(4) -0.003(4) 0.008(4)
N8 0.017(5) 0.052(4) 0.046(5) -0.027(4) -0.008(4) -0.004(4)
N9 0.017(4) 0.059(5) 0.060(6) -0.045(5) 0.001(4) 0.002(3)
N10 0.010(4) 0.041(4) 0.044(5) -0.018(3) -0.009(4) 0.003(3)
N11 0.017(4) 0.046(4) 0.037(5) -0.020(4) 0.003(3) 0.000(3)
N12 0.038(5) 0.060(5) 0.053(6) -0.027(4) -0.006(4) 0.002(4)
N13 0.040(5) 0.058(5) 0.053(6) -0.028(4) -0.001(4) -0.003(4)
N14 0.036(5) 0.064(5) 0.067(6) -0.035(4) -0.010(4) -0.002(4)
N15 0.018(5) 0.054(5) 0.049(5) -0.028(4) -0.008(4) -0.006(4)
Na1 0.027(3) 0.070(3) 0.062(3) -0.034(3) -0.005(2) 0.010(2)
O1 0.103(9) 0.097(6) 0.157(11) -0.019(6) 0.017(8) 0.027(6)
O2 0.064(5) 0.063(5) 0.082(6) -0.032(4) 0.006(4) 0.025(4)
O3 0.041(5) 0.054(4) 0.057(5) -0.024(4) -0.004(4) 0.000(4)
O4 0.042(5) 0.070(5) 0.065(5) -0.035(4) -0.011(4) 0.000(4)
O1W 0.045(6) 0.086(6) 0.081(7) -0.030(6) -0.003(5) 0.014(5)
O2W 0.083(7) 0.098(7) 0.096(8) -0.052(6) -0.029(6) 0.012(6)
O3AA 0.083(8) 0.130(9) 0.108(9) -0.053(8) -0.020(7) -0.020(7)
O1AA 0.142(11) 0.156(11) 0.155(12) -0.019(9) -0.038(10) -0.032(9)
O2AA 0.194(14) 0.145(11) 0.092(9) -0.042(8) -0.043(9) -0.016(10)
C1AA 0.133(13) 0.169(15) 0.169(17) -0.089(13) -0.003(11) -0.027(11)
C2AA 0.183(17) 0.124(13) 0.090(10) -0.034(9) -0.030(10) -0.022(12)
C3AA 0.084(10) 0.123(12) 0.125(13) -0.048(10) -0.010(9) -0.020(9)

loop_
_atom_type_symbol
_atom_type_description
_atom_type_scat_dispersion_real
_atom_type_scat_dispersion_imag
_atom_type_scat_source
C C 0.0033 0.0016 'International Tables Vol C Tables 4.2.6.8 and 6.1.1.4'
H H 0.0000 0.0000 'International Tables Vol C Tables 4.2.6.8 and 6.1.1.4'
Cl Cl 0.1484 0.1585 'International Tables Vol C Tables 4.2.6.8 and 6.1.1.4'
N N 0.0061 0.0033 'International Tables Vol C Tables 4.2.6.8 and 6.1.1.4'
O O 0.0106 0.0060 'International Tables Vol C Tables 4.2.6.8 and 6.1.1.4'
Na Na 0.0362 0.0249 'International Tables Vol C Tables 4.2.6.8 and 6.1.1.4'

loop_
_geom_angle_atom_site_label_1
_geom_angle_atom_site_label_2
_geom_angle_atom_site_label_3
_geom_angle
_geom_angle_site_symmetry_1
_geom_angle_site_symmetry_3
N1 C1 C2 110.0(10) . .
N1 C1 C20 120.4(10) . .
C2 C1 C20 129.5(11) . .
C1 C2 C3 105.2(11) . .
C1 C2 H2 127.4 . .
C3 C2 H2 127.4 . .
C2 C3 C4 113.2(11) . .
C2 C3 H3 123.4 . .
C4 C3 H3 123.4 . .
C3 C4 N1 100.2(10) . .
C3 C4 C5 138.7(12) . .
N1 C4 C5 121.0(11) . .
C4 C5 C6 109.6(10) . .
C4 C5 C27 111.1(10) . .
C6 C5 C27 111.7(10) . .
C4 C5 C21 107.2(10) . .
C6 C5 C21 107.2(9) . .
C27 C5 C21 109.8(10) . .
C7 C6 N2 107.2(11) . .
C7 C6 C5 131.3(11) . .
N2 C6 C5 121.5(10) . .
C6 C7 C8 109.1(11) . .
C6 C7 H7 125.4 . .
C8 C7 H7 125.4 . .
C9 C8 C7 107.1(11) . .
C9 C8 H8 126.5 . .
C7 C8 H8 126.5 . .
C8 C9 N2 107.2(10) . .
C8 C9 C10 131.7(11) . .
N2 C9 C10 121.1(10) . .
C11 C10 C22 109.9(10) . .
C11 C10 C23 108.9(10) . .
C22 C10 C23 108.9(10) . .
C11 C10 C9 113.2(10) . .
C22 C10 C9 107.4(9) . .
C23 C10 C9 108.5(9) . .
C12 C11 N3 105.6(10) . .
C12 C11 C10 130.0(11) . .
N3 C11 C10 124.4(11) . .
C11 C12 C13 107.7(10) . .
C11 C12 H12 126.2 . .
C13 C12 H12 126.2 . .
C14 C13 C12 109.9(10) . .
C14 C13 H13 125.1 . .
C12 C13 H13 125.1 . .
C13 C14 N3 103.7(10) . .
C13 C14 C15 134.7(11) . .
N3 C14 C15 121.6(10) . .
C14 C15 C16 108.8(9) . .
C14 C15 C24 108.8(10) . .
C16 C15 C24 109.5(10) . .
C14 C15 C39 111.8(10) . .
C16 C15 C39 108.9(10) . .
C24 C15 C39 109.0(9) . .
N4 C16 C17 108.4(10) . .
N4 C16 C15 122.2(10) . .
C17 C16 C15 129.2(11) . .
C16 C17 C18 104.4(10) . .
C16 C17 H17 127.8 . .
C18 C17 H17 127.8 . .
C19 C18 C17 110.1(12) . .
C19 C18 H18 124.9 . .
C17 C18 H18 124.9 . .
C18 C19 N4 108.0(11) . .
C18 C19 C20 132.8(12) . .
N4 C19 C20 119.1(10) . .
C19 C20 C25 108.7(10) . .
C19 C20 C26 111.4(9) . .
C25 C20 C26 109.5(10) . .
C19 C20 C1 109.7(9) . .
C25 C20 C1 108.8(9) . .
C26 C20 C1 108.7(9) . .
C5 C21 H21A 109.5 . .
C5 C21 H21B 109.5 . .
H21A C21 H21B 109.5 . .
C5 C21 H21C 109.5 . .
H21A C21 H21C 109.5 . .
H21B C21 H21C 109.5 . .
C10 C22 H22A 109.5 . .
C10 C22 H22B 109.5 . .
H22A C22 H22B 109.5 . .
C10 C22 H22C 109.5 . .
H22A C22 H22C 109.5 . .
H22B C22 H22C 109.5 . .
C10 C23 H23A 109.5 . .
C10 C23 H23B 109.5 . .
H23A C23 H23B 109.5 . .
C10 C23 H23C 109.5 . .
H23A C23 H23C 109.5 . .
H23B C23 H23C 109.5 . .
C15 C24 H24A 109.5 . .
C15 C24 H24B 109.5 . .
H24A C24 H24B 109.5 . .
C15 C24 H24C 109.5 . .
H24A C24 H24C 109.5 . .
H24B C24 H24C 109.5 . .
C20 C25 H25A 109.5 . .
C20 C25 H25B 109.5 . .
H25A C25 H25B 109.5 . .
C20 C25 H25C 109.5 . .
H25A C25 H25C 109.5 . .
H25B C25 H25C 109.5 . .
C20 C26 H26A 109.5 . .
C20 C26 H26B 109.5 . .
H26A C26 H26B 109.5 . .
C20 C26 H26C 109.5 . .
H26A C26 H26C 109.5 . .
H26B C26 H26C 109.5 . .
C28 C27 C5 118.2(10) . .
C28 C27 H27A 107.8 . .
C5 C27 H27A 107.8 . .
C28 C27 H27B 107.8 . .
C5 C27 H27B 107.8 . .
H27A C27 H27B 107.1 . .
C27 C28 C29 113.2(10) . .
C27 C28 H28A 108.9 . .
C29 C28 H28A 108.9 . .
C27 C28 H28B 108.9 . .
C29 C28 H28B 108.9 . .
H28A C28 H28B 107.8 . .
N5 C29 C28 112.2(11) . .
N5 C29 H29A 109.2 . .
C28 C29 H29A 109.2 . .
N5 C29 H29B 109.2 . .
C28 C29 H29B 109.2 . .
H29A C29 H29B 107.9 . .
O1 C30 N5 123.2(16) . .
O1 C30 C31 113.6(16) . .
N5 C30 C31 116.9(14) . .
N6 C31 C32 128.7(15) . .
N6 C31 C30 117.4(14) . .
C32 C31 C30 113.2(13) . .
C31 C32 C33 112.5(13) . .
C31 C32 H32 123.7 . .
C33 C32 H32 123.7 . .
C34 C33 C32 121.3(15) . .
C34 C33 H33 119.3 . .
C32 C33 H33 119.3 . .
C33 C34 C35 118.1(14) . .
C33 C34 H34 120.9 . .
C35 C34 H34 120.9 . .
N6 C35 C34 122.3(11) . .
N6 C35 C36 120.0(12) . .
C34 C35 C36 117.7(13) . .
O2 C36 N7 115.4(11) . .
O2 C36 C35 123.0(12) . .
N7 C36 C35 120.8(11) . .
N7 C37 C38 111.3(10) . .
N7 C37 H37A 109.4 . .
C38 C37 H37A 109.4 . .
N7 C37 H37B 109.4 . .
C38 C37 H37B 109.4 . .
H37A C37 H37B 108.0 . .
C37 C38 C39 112.6(11) . .
C37 C38 H38A 109.1 . .
C39 C38 H38A 109.1 . .
C37 C38 H38B 109.1 . .
C39 C38 H38B 109.1 . .
H38A C38 H38B 107.8 . .
C38 C39 C15 115.9(10) . .
C38 C39 H39A 108.3 . .
C15 C39 H39A 108.3 . .
C38 C39 H39B 108.3 . .
C15 C39 H39B 108.3 . .
H39A C39 H39B 107.4 . .
C41 C40 N8 104.9(10) . .
C41 C40 C59 134.6(12) . .
N8 C40 C59 120.3(11) . .
C40 C41 C42 108.6(12) . .
C40 C41 H41 125.7 . .
C42 C41 H41 125.7 . .
C43 C42 C41 108.3(11) . .
C43 C42 H42 125.8 . .
C41 C42 H42 125.8 . .
C42 C43 N8 108.4(11) . .
C42 C43 C44 130.7(11) . .
N8 C43 C44 120.7(11) . .
C43 C44 C45 112.4(10) . .
C43 C44 C60 110.0(10) . .
C45 C44 C60 109.0(10) . .
C43 C44 C66 110.7(10) . .
C45 C44 C66 108.0(10) . .
C60 C44 C66 106.5(10) . .
C46 C45 N9 107.5(11) . .
C46 C45 C44 131.4(11) . .
N9 C45 C44 120.6(10) . .
C45 C46 C47 107.9(10) . .
C45 C46 H46 126.1 . .
C47 C46 H46 126.1 . .
C48 C47 C46 109.1(10) . .
C48 C47 H47 125.4 . .
C46 C47 H47 125.4 . .
C47 C48 N9 106.0(10) . .
C47 C48 C49 131.8(11) . .
N9 C48 C49 122.2(10) . .
C48 C49 C50 114.6(9) . .
C48 C49 C61 105.7(9) . .
C50 C49 C61 108.7(10) . .
C48 C49 C62 107.4(10) . .
C50 C49 C62 110.8(10) . .
C61 C49 C62 109.4(10) . .
C51 C50 N10 107.4(10) . .
C51 C50 C49 130.7(11) . .
N10 C50 C49 121.9(10) . .
C50 C51 C52 108.6(11) . .
C50 C51 H51 125.7 . .
C52 C51 H51 125.7 . .
C53 C52 C51 106.6(11) . .
C53 C52 H52 126.7 . .
C51 C52 H52 126.7 . .
N10 C53 C52 107.0(10) . .
N10 C53 C54 123.4(10) . .
C52 C53 C54 129.6(11) . .
C63 C54 C55 111.1(9) . .
C63 C54 C53 108.6(9) . .
C55 C54 C53 109.1(9) . .
C63 C54 C78 108.0(9) . .
C55 C54 C78 109.2(9) . .
C53 C54 C78 111.0(9) . .
N11 C55 C56 107.2(11) . .
N11 C55 C54 122.5(10) . .
C56 C55 C54 130.2(11) . .
C55 C56 C57 108.0(11) . .
C55 C56 H56 126.0 . .
C57 C56 H56 126.0 . .
C58 C57 C56 106.2(10) . .
C58 C57 H57 126.9 . .
C56 C57 H57 126.9 . .
N11 C58 C57 106.0(10) . .
N11 C58 C59 122.8(11) . .
C57 C58 C59 131.2(11) . .
C58 C59 C40 111.1(10) . .
C58 C59 C65 111.6(10) . .
C40 C59 C65 110.8(10) . .
C58 C59 C64 108.3(10) . .
C40 C59 C64 107.1(10) . .
C65 C59 C64 107.7(10) . .
C44 C60 H60A 109.5 . .
C44 C60 H60B 109.5 . .
H60A C60 H60B 109.5 . .
C44 C60 H60C 109.5 . .
H60A C60 H60C 109.5 . .
H60B C60 H60C 109.5 . .
C49 C61 H61A 109.5 . .
C49 C61 H61B 109.5 . .
H61A C61 H61B 109.5 . .
C49 C61 H61C 109.5 . .
H61A C61 H61C 109.5 . .
H61B C61 H61C 109.5 . .
C49 C62 H62A 109.5 . .
C49 C62 H62B 109.5 . .
H62A C62 H62B 109.5 . .
C49 C62 H62C 109.5 . .
H62A C62 H62C 109.5 . .
H62B C62 H62C 109.5 . .
C54 C63 H63A 109.5 . .
C54 C63 H63B 109.5 . .
H63A C63 H63B 109.5 . .
C54 C63 H63C 109.5 . .
H63A C63 H63C 109.5 . .
H63B C63 H63C 109.5 . .
C59 C64 H64A 109.5 . .
C59 C64 H64B 109.5 . .
H64A C64 H64B 109.5 . .
C59 C64 H64C 109.5 . .
H64A C64 H64C 109.5 . .
H64B C64 H64C 109.5 . .
C59 C65 H65A 109.5 . .
C59 C65 H65B 109.5 . .
H65A C65 H65B 109.5 . .
C59 C65 H65C 109.5 . .
H65A C65 H65C 109.5 . .
H65B C65 H65C 109.5 . .
C67 C66 C44 119.1(10) . .
C67 C66 H66A 107.5 . .
C44 C66 H66A 107.5 . .
C67 C66 H66B 107.5 . .
C44 C66 H66B 107.5 . .
H66A C66 H66B 107.0 . .
C66 C67 C68 113.0(10) . .
C66 C67 H67A 109.0 . .
C68 C67 H67A 109.0 . .
C66 C67 H67B 109.0 . .
C68 C67 H67B 109.0 . .
H67A C67 H67B 107.8 . .
N12 C68 C67 111.5(10) . .
N12 C68 H68A 109.3 . .
C67 C68 H68A 109.3 . .
N12 C68 H68B 109.3 . .
C67 C68 H68B 109.3 . .
H68A C68 H68B 108.0 . .
O3 C69 N12 116.7(12) . .
O3 C69 C70 122.6(12) . .
N12 C69 C70 120.7(12) . .
N13 C70 C71 124.6(13) . .
N13 C70 C69 117.2(12) . .
C71 C70 C69 118.2(12) . .
C70 C71 C72 118.9(13) . .
C70 C71 H71 120.5 . .
C72 C71 H71 120.5 . .
C73 C72 C71 116.9(13) . .
C73 C72 H72 121.6 . .
C71 C72 H72 121.6 . .
C74 C73 C72 121.5(13) . .
C74 C73 H73 119.3 . .
C72 C73 H73 119.3 . .
C73 C74 N13 121.1(12) . .
C73 C74 C75 118.5(12) . .
N13 C74 C75 119.9(12) . .
O4 C75 N14 124.8(12) . .
O4 C75 C74 119.2(12) . .
N14 C75 C74 116.0(12) . .
N14 C76 C77 114.7(10) . .
N14 C76 H76A 108.6 . .
C77 C76 H76A 108.6 . .
N14 C76 H76B 108.6 . .
C77 C76 H76B 108.6 . .
H76A C76 H76B 107.6 . .
C78 C77 C76 112.6(10) . .
C78 C77 H77A 109.1 . .
C76 C77 H77A 109.1 . .
C78 C77 H77B 109.1 . .
C76 C77 H77B 109.1 . .
H77A C77 H77B 107.8 . .
C77 C78 C54 116.7(9) . .
C77 C78 H78A 108.1 . .
C54 C78 H78A 108.1 . .
C77 C78 H78B 108.1 . .
C54 C78 H78B 108.1 . .
H78A C78 H78B 107.3 . .
N15 C79 H79A 109.5 . .
N15 C79 H79B 109.5 . .
H79A C79 H79B 109.5 . .
N15 C79 H79C 109.5 . .
H79A C79 H79C 109.5 . .
H79B C79 H79C 109.5 . .
N15 C80 H80A 109.5 . .
N15 C80 H80B 109.5 . .
H80A C80 H80B 109.5 . .
N15 C80 H80C 109.5 . .
H80A C80 H80C 109.5 . .
H80B C80 H80C 109.5 . .
N15 C81 H81A 109.5 . .
N15 C81 H81B 109.5 . .
H81A C81 H81B 109.5 . .
N15 C81 H81C 109.5 . .
H81A C81 H81C 109.5 . .
H81B C81 H81C 109.5 . .
N15 C82 H82A 109.5 . .
N15 C82 H82B 109.5 . .
H82A C82 H82B 109.5 . .
N15 C82 H82C 109.5 . .
H82A C82 H82C 109.5 . .
H82B C82 H82C 109.5 . .
C1 N1 C4 111.2(10) . .
C1 N1 H1N 124.4 . .
C4 N1 H1N 124.4 . .
C6 N2 C9 109.4(9) . .
C6 N2 H2N 125.3 . .
C9 N2 H2N 125.3 . .
C11 N3 C14 113.1(10) . .
C11 N3 H3N 123.4 . .
C14 N3 H3N 123.4 . .
C16 N4 C19 108.7(10) . .
C16 N4 H4N 125.6 . .
C19 N4 H4N 125.6 . .
C30 N5 C29 119.0(12) . .
C30 N5 H5N 120.5 . .
C29 N5 H5N 120.5 . .
C31 N6 C35 116.1(13) . .
C36 N7 C37 124.7(10) . .
C36 N7 H7N 117.7 . .
C37 N7 H7N 117.7 . .
C43 N8 C40 109.6(10) . .
C43 N8 H8N 125.2 . .
C40 N8 H8N 125.2 . .
C45 N9 C48 109.5(9) . .
C45 N9 H9N 125.3 . .
C48 N9 H9N 125.3 . .
C53 N10 C50 110.3(10) . .
C53 N10 H10N 124.8 . .
C50 N10 H10N 124.8 . .
C55 N11 C58 112.6(10) . .
C55 N11 H11N 123.7 . .
C58 N11 H11N 123.7 . .
C69 N12 C68 123.8(11) . .
C69 N12 H12N 118.1 . .
C68 N12 H12N 118.1 . .
C70 N13 C74 116.8(11) . .
C75 N14 C76 119.4(11) . .
C75 N14 H14N 120.3 . .
C76 N14 H14N 120.3 . .
C82 N15 C79 110.0(10) . .
C82 N15 C80 108.6(10) . .
C79 N15 C80 110.4(10) . .
C82 N15 C81 106.5(10) . .
C79 N15 C81 110.3(9) . .
C80 N15 C81 110.9(10) . .
O3 Na1 O2 85.3(3) 2_666 .
O3 Na1 O2W 121.2(4) 2_666 .
O2 Na1 O2W 89.2(4) . .
O3 Na1 O4 117.5(4) 2_666 .
O2 Na1 O4 93.0(4) . .
O2W Na1 O4 121.3(4) . .
O3 Na1 O1W 88.6(3) 2_666 .
O2 Na1 O1W 171.8(4) . .
O2W Na1 O1W 89.4(4) . .
O4 Na1 O1W 94.6(4) . .
C36 O2 Na1 152.1(9) . .
C69 O3 Na1 162.8(9) . 2_666
C75 O4 Na1 132.6(9) . .
C3AA O3AA H3AA 109.5 . .
C2AA O2AA H2AA 109.5 . .
O1AA C1AA H1A1 109.5 . .
O1AA C1AA H1A2 109.5 . .
H1A1 C1AA H1A2 109.5 . .
O1AA C1AA H1A3 109.5 . .
H1A1 C1AA H1A3 109.5 . .
H1A2 C1AA H1A3 109.5 . .
O2AA C2AA H2A1 109.5 . .
O2AA C2AA H2A2 109.5 . .
H2A1 C2AA H2A2 109.5 . .
O2AA C2AA H2A3 109.5 . .
H2A1 C2AA H2A3 109.5 . .
H2A2 C2AA H2A3 109.5 . .
O3AA C3AA H3A1 109.5 . .
O3AA C3AA H3A2 109.5 . .
H3A1 C3AA H3A2 109.5 . .
O3AA C3AA H3A3 109.5 . .
H3A1 C3AA H3A3 109.5 . .
H3A2 C3AA H3A3 109.5 . .

loop_
_geom_bond_atom_site_label_1
_geom_bond_atom_site_label_2
_geom_bond_distance
_geom_bond_site_symmetry_2
C1 N1 1.326(13) .
C1 C2 1.337(14) .
C1 C20 1.597(15) .
C2 C3 1.371(15) .
C2 H2 0.9500 .
C3 C4 1.384(16) .
C3 H3 0.9500 .
C4 N1 1.420(14) .
C4 C5 1.454(16) .
C5 C6 1.536(15) .
C5 C27 1.544(15) .
C5 C21 1.570(15) .
C6 C7 1.339(14) .
C6 N2 1.378(13) .
C7 C8 1.420(15) .
C7 H7 0.9500 .
C8 C9 1.358(14) .
C8 H8 0.9500 .
C9 N2 1.389(13) .
C9 C10 1.550(15) .
C10 C11 1.493(16) .
C10 C22 1.530(15) .
C10 C23 1.541(15) .
C11 C12 1.368(15) .
C11 N3 1.372(13) .
C12 C13 1.424(15) .
C12 H12 0.9500 .
C13 C14 1.369(14) .
C13 H13 0.9500 .
C14 N3 1.390(13) .
C14 C15 1.477(15) .
C15 C16 1.548(15) .
C15 C24 1.560(15) .
C15 C39 1.560(16) .
C16 N4 1.389(13) .
C16 C17 1.391(15) .
C17 C18 1.460(15) .
C17 H17 0.9500 .
C18 C19 1.316(15) .
C18 H18 0.9500 .
C19 N4 1.399(13) .
C19 C20 1.530(15) .
C20 C25 1.537(15) .
C20 C26 1.546(15) .
C21 H21A 0.9800 .
C21 H21B 0.9800 .
C21 H21C 0.9800 .
C22 H22A 0.9800 .
C22 H22B 0.9800 .
C22 H22C 0.9800 .
C23 H23A 0.9800 .
C23 H23B 0.9800 .
C23 H23C 0.9800 .
C24 H24A 0.9800 .
C24 H24B 0.9800 .
C24 H24C 0.9800 .
C25 H25A 0.9800 .
C25 H25B 0.9800 .
C25 H25C 0.9800 .
C26 H26A 0.9800 .
C26 H26B 0.9800 .
C26 H26C 0.9800 .
C27 C28 1.516(15) .
C27 H27A 0.9900 .
C27 H27B 0.9900 .
C28 C29 1.528(16) .
C28 H28A 0.9900 .
C28 H28B 0.9900 .
C29 N5 1.499(15) .
C29 H29A 0.9900 .
C29 H29B 0.9900 .
C30 O1 1.274(17) .
C30 N5 1.302(18) .
C30 C31 1.57(2) .
C31 N6 1.275(16) .
C31 C32 1.404(19) .
C32 C33 1.433(18) .
C32 H32 0.9500 .
C33 C34 1.367(17) .
C33 H33 0.9500 .
C34 C35 1.394(17) .
C34 H34 0.9500 .
C35 N6 1.386(15) .
C35 C36 1.414(16) .
C36 O2 1.274(13) .
C36 N7 1.371(14) .
C37 N7 1.441(14) .
C37 C38 1.520(16) .
C37 H37A 0.9900 .
C37 H37B 0.9900 .
C38 C39 1.550(15) .
C38 H38A 0.9900 .
C38 H38B 0.9900 .
C39 H39A 0.9900 .
C39 H39B 0.9900 .
C40 C41 1.360(16) .
C40 N8 1.414(14) .
C40 C59 1.519(16) .
C41 C42 1.402(16) .
C41 H41 0.9500 .
C42 C43 1.332(15) .
C42 H42 0.9500 .
C43 N8 1.346(13) .
C43 C44 1.515(16) .
C44 C45 1.551(15) .
C44 C60 1.555(15) .
C44 C66 1.581(16) .
C45 C46 1.327(14) .
C45 N9 1.379(13) .
C46 C47 1.414(15) .
C46 H46 0.9500 .
C47 C48 1.337(14) .
C47 H47 0.9500 .
C48 N9 1.388(13) .
C48 C49 1.526(15) .
C49 C50 1.536(15) .
C49 C61 1.539(15) .
C49 C62 1.544(15) .
C50 C51 1.350(15) .
C50 N10 1.366(13) .
C51 C52 1.413(15) .
C51 H51 0.9500 .
C52 C53 1.385(15) .
C52 H52 0.9500 .
C53 N10 1.364(13) .
C53 C54 1.524(15) .
C54 C63 1.519(15) .
C54 C55 1.521(15) .
C54 C78 1.571(15) .
C55 N11 1.348(13) .
C55 C56 1.373(15) .
C56 C57 1.446(15) .
C56 H56 0.9500 .
C57 C58 1.409(15) .
C57 H57 0.9500 .
C58 N11 1.372(13) .
C58 C59 1.498(15) .
C59 C65 1.534(15) .
C59 C64 1.558(16) .
C60 H60A 0.9800 .
C60 H60B 0.9800 .
C60 H60C 0.9800 .
C61 H61A 0.9800 .
C61 H61B 0.9800 .
C61 H61C 0.9800 .
C62 H62A 0.9800 .
C62 H62B 0.9800 .
C62 H62C 0.9800 .
C63 H63A 0.9800 .
C63 H63B 0.9800 .
C63 H63C 0.9800 .
C64 H64A 0.9800 .
C64 H64B 0.9800 .
C64 H64C 0.9800 .
C65 H65A 0.9800 .
C65 H65B 0.9800 .
C65 H65C 0.9800 .
C66 C67 1.485(15) .
C66 H66A 0.9900 .
C66 H66B 0.9900 .
C67 C68 1.537(15) .
C67 H67A 0.9900 .
C67 H67B 0.9900 .
C68 N12 1.484(15) .
C68 H68A 0.9900 .
C68 H68B 0.9900 .
C69 O3 1.239(13) .
C69 N12 1.354(15) .
C69 C70 1.478(17) .
C70 N13 1.316(14) .
C70 C71 1.381(17) .
C71 C72 1.391(17) .
C71 H71 0.9500 .
C72 C73 1.390(16) .
C72 H72 0.9500 .
C73 C74 1.359(16) .
C73 H73 0.9500 .
C74 N13 1.390(15) .
C74 C75 1.486(17) .
C75 O4 1.233(14) .
C75 N14 1.340(15) .
C76 N14 1.484(14) .
C76 C77 1.549(16) .
C76 H76A 0.9900 .
C76 H76B 0.9900 .
C77 C78 1.522(15) .
C77 H77A 0.9900 .
C77 H77B 0.9900 .
C78 H78A 0.9900 .
C78 H78B 0.9900 .
C79 N15 1.481(13) .
C79 H79A 0.9800 .
C79 H79B 0.9800 .
C79 H79C 0.9800 .
C80 N15 1.499(14) .
C80 H80A 0.9800 .
C80 H80B 0.9800 .
C80 H80C 0.9800 .
C81 N15 1.500(14) .
C81 H81A 0.9800 .
C81 H81B 0.9800 .
C81 H81C 0.9800 .
C82 N15 1.465(14) .
C82 H82A 0.9800 .
C82 H82B 0.9800 .
C82 H82C 0.9800 .
N1 H1N 0.8800 .
N2 H2N 0.8800 .
N3 H3N 0.8800 .
N4 H4N 0.8800 .
N5 H5N 0.8800 .
N7 H7N 0.8800 .
N8 H8N 0.8800 .
N9 H9N 0.8800 .
N10 H10N 0.8800 .
N11 H11N 0.8800 .
N12 H12N 0.8800 .
N14 H14N 0.8800 .
Na1 O3 2.291(9) 2_666
Na1 O2 2.328(11) .
Na1 O2W 2.331(11) .
Na1 O4 2.356(10) .
Na1 O1W 2.358(11) .
O3 Na1 2.290(9) 2_666
O3AA C3AA 1.413(18) .
O3AA H3AA 0.8400 .
O1AA C1AA 1.39(2) .
O2AA C2AA 1.494(19) .
O2AA H2AA 0.8400 .
C1AA H1A1 0.9800 .
C1AA H1A2 0.9800 .
C1AA H1A3 0.9800 .
C2AA H2A1 0.9800 .
C2AA H2A2 0.9800 .
C2AA H2A3 0.9800 .
C3AA H3A1 0.9800 .
C3AA H3A2 0.9800 .
C3AA H3A3 0.9800 .

loop_
_geom_hbond_atom_site_label_D
_geom_hbond_atom_site_label_H
_geom_hbond_atom_site_label_A
_geom_hbond_distance_DH
_geom_hbond_distance_HA
_geom_hbond_distance_DA
_geom_hbond_angle_DHA
_geom_hbond_site_symmetry_A
N1 H1N Cl1 0.88 2.61 3.489(10) 174 .
N2 H2N Cl1 0.88 2.57 3.419(10) 163 .
N3 H3N Cl1 0.88 2.59 3.458(10) 167 .
N4 H4N Cl1 0.88 2.59 3.409(10) 155 .
N5 H5N Cl1 0.88 2.64 3.450(12) 154 .
N7 H7N Cl1 0.88 2.59 3.443(10) 164. .
N8 H8N Cl2 0.88 2.62 3.442(10) 156 .
N9 H9N Cl2 0.88 2.54 3.396(10) 164 .
N10 H10N Cl2 0.88 2.51 3.373(10) 168 .
N11 H11N Cl2 0.88 2.57 3.445(10) 172 .
N12 H12N Cl2 0.88 2.67 3.475(11) 153 .
N14 H14N Cl2 0.88 2.61 3.429(11) 156 .

loop_
_geom_torsion_atom_site_label_1
_geom_torsion_atom_site_label_2
_geom_torsion_atom_site_label_3
_geom_torsion_atom_site_label_4
_geom_torsion
_geom_torsion_site_symmetry_1
_geom_torsion_site_symmetry_2
_geom_torsion_site_symmetry_3
_geom_torsion_site_symmetry_4
N1 C1 C2 C3 1.8(13) . . . .
C20 C1 C2 C3 178.9(11) . . . .
C1 C2 C3 C4 -0.3(14) . . . .
C2 C3 C4 N1 -1.2(13) . . . .
C2 C3 C4 C5 180.0(14) . . . .
C3 C4 C5 C6 102.4(17) . . . .
N1 C4 C5 C6 -76.3(13) . . . .
C3 C4 C5 C27 -133.7(15) . . . .
N1 C4 C5 C27 47.6(15) . . . .
C3 C4 C5 C21 -14(2) . . . .
N1 C4 C5 C21 167.6(10) . . . .
C4 C5 C6 C7 -90.9(15) . . . .
C27 C5 C6 C7 145.5(13) . . . .
C21 C5 C6 C7 25.2(17) . . . .
C4 C5 C6 N2 88.8(13) . . . .
C27 C5 C6 N2 -34.7(15) . . . .
C21 C5 C6 N2 -155.1(10) . . . .
N2 C6 C7 C8 -1.2(13) . . . .
C5 C6 C7 C8 178.6(12) . . . .
C6 C7 C8 C9 2.0(13) . . . .
C7 C8 C9 N2 -2.0(13) . . . .
C7 C8 C9 C10 179.0(11) . . . .
C8 C9 C10 C11 101.5(14) . . . .
N2 C9 C10 C11 -77.4(13) . . . .
C8 C9 C10 C22 -19.9(17) . . . .
N2 C9 C10 C22 161.2(10) . . . .
C8 C9 C10 C23 -137.4(13) . . . .
N2 C9 C10 C23 43.7(14) . . . .
C22 C10 C11 C12 -0.3(17) . . . .
C23 C10 C11 C12 118.9(13) . . . .
C9 C10 C11 C12 -120.3(13) . . . .
C22 C10 C11 N3 -178.3(10) . . . .
C23 C10 C11 N3 -59.0(14) . . . .
C9 C10 C11 N3 61.7(15) . . . .
N3 C11 C12 C13 0.2(12) . . . .
C10 C11 C12 C13 -178.1(11) . . . .
C11 C12 C13 C14 0.6(13) . . . .
C12 C13 C14 N3 -1.2(12) . . . .
C12 C13 C14 C15 -179.5(12) . . . .
C13 C14 C15 C16 111.2(15) . . . .
N3 C14 C15 C16 -66.9(14) . . . .
C13 C14 C15 C24 -8.1(18) . . . .
N3 C14 C15 C24 173.8(10) . . . .
C13 C14 C15 C39 -128.5(14) . . . .
N3 C14 C15 C39 53.4(14) . . . .
C14 C15 C16 N4 93.3(12) . . . .
C24 C15 C16 N4 -147.8(10) . . . .
C39 C15 C16 N4 -28.7(14) . . . .
C14 C15 C16 C17 -93.1(14) . . . .
C24 C15 C16 C17 25.7(16) . . . .
C39 C15 C16 C17 144.8(11) . . . .
N4 C16 C17 C18 -4.8(12) . . . .
C15 C16 C17 C18 -179.1(11) . . . .
C16 C17 C18 C19 5.7(13) . . . .
C17 C18 C19 N4 -4.2(13) . . . .
C17 C18 C19 C20 177.7(11) . . . .
C18 C19 C20 C25 -25.2(17) . . . .
N4 C19 C20 C25 156.9(9) . . . .
C18 C19 C20 C26 -146.0(13) . . . .
N4 C19 C20 C26 36.1(14) . . . .
C18 C19 C20 C1 93.6(15) . . . .
N4 C19 C20 C1 -84.2(12) . . . .
N1 C1 C20 C19 68.9(13) . . . .
C2 C1 C20 C19 -108.0(14) . . . .
N1 C1 C20 C25 -172.2(10) . . . .
C2 C1 C20 C25 10.9(17) . . . .
N1 C1 C20 C26 -53.1(14) . . . .
C2 C1 C20 C26 130.0(12) . . . .
C4 C5 C27 C28 175.0(10) . . . .
C6 C5 C27 C28 -62.2(14) . . . .
C21 C5 C27 C28 56.6(14) . . . .
C5 C27 C28 C29 164.1(11) . . . .
C27 C28 C29 N5 -81.4(14) . . . .
O1 C30 C31 N6 166.8(16) . . . .
N5 C30 C31 N6 14(2) . . . .
O1 C30 C31 C32 -22(2) . . . .
N5 C30 C31 C32 -175.4(15) . . . .
N6 C31 C32 C33 -11(3) . . . .
C30 C31 C32 C33 179.3(13) . . . .
C31 C32 C33 C34 9(2) . . . .
C32 C33 C34 C35 -6(2) . . . .
C33 C34 C35 N6 3(2) . . . .
C33 C34 C35 C36 -178.7(12) . . . .
N6 C35 C36 O2 161.8(13) . . . .
C34 C35 C36 O2 -17(2) . . . .
N6 C35 C36 N7 -29.3(19) . . . .
C34 C35 C36 N7 152.0(13) . . . .
N7 C37 C38 C39 85.0(13) . . . .
C37 C38 C39 C15 -160.3(10) . . . .
C14 C15 C39 C38 56.0(14) . . . .
C16 C15 C39 C38 176.3(10) . . . .
C24 C15 C39 C38 -64.3(13) . . . .
N8 C40 C41 C42 -1.1(14) . . . .
C59 C40 C41 C42 -176.5(13) . . . .
C40 C41 C42 C43 2.3(15) . . . .
C41 C42 C43 N8 -2.5(15) . . . .
C41 C42 C43 C44 -179.2(12) . . . .
C42 C43 C44 C45 88.7(17) . . . .
N8 C43 C44 C45 -87.7(14) . . . .
C42 C43 C44 C60 -33.1(19) . . . .
N8 C43 C44 C60 150.6(11) . . . .
C42 C43 C44 C66 -150.5(14) . . . .
N8 C43 C44 C66 33.2(16) . . . .
C43 C44 C45 C46 -109.3(14) . . . .
C60 C44 C45 C46 13.0(18) . . . .
C66 C44 C45 C46 128.3(13) . . . .
C43 C44 C45 N9 61.6(14) . . . .
C60 C44 C45 N9 -176.1(10) . . . .
C66 C44 C45 N9 -60.8(13) . . . .
N9 C45 C46 C47 1.1(13) . . . .
C44 C45 C46 C47 172.9(11) . . . .
C45 C46 C47 C48 0.4(14) . . . .
C46 C47 C48 N9 -1.7(13) . . . .
C46 C47 C48 C49 178.4(11) . . . .
C47 C48 C49 C50 122.4(13) . . . .
N9 C48 C49 C50 -57.5(15) . . . .
C47 C48 C49 C61 2.8(17) . . . .
N9 C48 C49 C61 -177.2(10) . . . .
C47 C48 C49 C62 -114.0(14) . . . .
N9 C48 C49 C62 66.1(13) . . . .
C48 C49 C50 C51 -108.2(14) . . . .
C61 C49 C50 C51 9.8(17) . . . .
C62 C49 C50 C51 130.1(13) . . . .
C48 C49 C50 N10 74.4(13) . . . .
C61 C49 C50 N10 -167.6(10) . . . .
C62 C49 C50 N10 -47.3(14) . . . .
N10 C50 C51 C52 1.9(13) . . . .
C49 C50 C51 C52 -175.8(11) . . . .
C50 C51 C52 C53 -0.8(13) . . . .
C51 C52 C53 N10 -0.6(12) . . . .
C51 C52 C53 C54 -179.6(11) . . . .
N10 C53 C54 C63 155.8(10) . . . .
C52 C53 C54 C63 -25.4(17) . . . .
N10 C53 C54 C55 -83.1(13) . . . .
C52 C53 C54 C55 95.7(14) . . . .
N10 C53 C54 C78 37.2(15) . . . .
C52 C53 C54 C78 -144.0(12) . . . .
C63 C54 C55 N11 -168.9(10) . . . .
C53 C54 C55 N11 71.5(14) . . . .
C78 C54 C55 N11 -49.9(14) . . . .
C63 C54 C55 C56 9.1(17) . . . .
C53 C54 C55 C56 -110.5(14) . . . .
C78 C54 C55 C56 128.1(13) . . . .
N11 C55 C56 C57 -1.4(13) . . . .
C54 C55 C56 C57 -179.6(11) . . . .
C55 C56 C57 C58 1.7(13) . . . .
C56 C57 C58 N11 -1.3(12) . . . .
C56 C57 C58 C59 179.5(11) . . . .
N11 C58 C59 C40 -65.4(15) . . . .
C57 C58 C59 C40 113.6(14) . . . .
N11 C58 C59 C65 58.9(14) . . . .
C57 C58 C59 C65 -122.2(13) . . . .
N11 C58 C59 C64 177.3(10) . . . .
C57 C58 C59 C64 -3.7(18) . . . .
C41 C40 C59 C58 -99.2(17) . . . .
N8 C40 C59 C58 86.0(14) . . . .
C41 C40 C59 C65 136.1(15) . . . .
N8 C40 C59 C65 -38.8(15) . . . .
C41 C40 C59 C64 18.8(19) . . . .
N8 C40 C59 C64 -156.0(11) . . . .
C43 C44 C66 C67 178.3(11) . . . .
C45 C44 C66 C67 -58.2(14) . . . .
C60 C44 C66 C67 58.7(14) . . . .
C44 C66 C67 C68 159.1(11) . . . .
C66 C67 C68 N12 -82.8(13) . . . .
O3 C69 C70 N13 -171.6(11) . . . .
N12 C69 C70 N13 10.7(18) . . . .
O3 C69 C70 C71 8.7(19) . . . .
N12 C69 C70 C71 -168.9(12) . . . .
N13 C70 C71 C72 0(2) . . . .
C69 C70 C71 C72 180.0(12) . . . .
C70 C71 C72 C73 0.5(19) . . . .
C71 C72 C73 C74 1.6(19) . . . .
C72 C73 C74 N13 -4.7(19) . . . .
C72 C73 C74 C75 -176.7(12) . . . .
C73 C74 C75 O4 -25.3(18) . . . .
N13 C74 C75 O4 162.5(12) . . . .
C73 C74 C75 N14 156.4(12) . . . .
N13 C74 C75 N14 -15.8(17) . . . .
N14 C76 C77 C78 87.1(13) . . . .
C76 C77 C78 C54 -163.4(9) . . . .
C63 C54 C78 C77 -61.1(12) . . . .
C55 C54 C78 C77 178.1(9) . . . .
C53 C54 C78 C77 57.8(13) . . . .
C2 C1 N1 C4 -2.6(14) . . . .
C20 C1 N1 C4 179.9(9) . . . .
C3 C4 N1 C1 2.3(12) . . . .
C5 C4 N1 C1 -178.6(10) . . . .
C7 C6 N2 C9 -0.1(13) . . . .
C5 C6 N2 C9 -179.9(10) . . . .
C8 C9 N2 C6 1.4(13) . . . .
C10 C9 N2 C6 -179.5(10) . . . .
C12 C11 N3 C14 -1.0(12) . . . .
C10 C11 N3 C14 177.4(10) . . . .
C13 C14 N3 C11 1.3(13) . . . .
C15 C14 N3 C11 179.9(10) . . . .
C17 C16 N4 C19 2.6(12) . . . .
C15 C16 N4 C19 177.3(10) . . . .
C18 C19 N4 C16 1.1(13) . . . .
C20 C19 N4 C16 179.5(9) . . . .
O1 C30 N5 C29 28(3) . . . .
C31 C30 N5 C29 178.5(12) . . . .
C28 C29 N5 C30 -97.9(16) . . . .
C32 C31 N6 C35 8(2) . . . .
C30 C31 N6 C35 177.5(13) . . . .
C34 C35 N6 C31 -3(2) . . . .
C36 C35 N6 C31 178.0(13) . . . .
O2 C36 N7 C37 -4.0(18) . . . .
C35 C36 N7 C37 -173.6(12) . . . .
C38 C37 N7 C36 114.8(13) . . . .
C42 C43 N8 C40 1.8(14) . . . .
C44 C43 N8 C40 178.9(10) . . . .
C41 C40 N8 C43 -0.4(14) . . . .
C59 C40 N8 C43 175.8(10) . . . .
C46 C45 N9 C48 -2.2(13) . . . .
C44 C45 N9 C48 -175.0(10) . . . .
C47 C48 N9 C45 2.4(13) . . . .
C49 C48 N9 C45 -177.7(10) . . . .
C52 C53 N10 C50 1.8(12) . . . .
C54 C53 N10 C50 -179.2(10) . . . .
C51 C50 N10 C53 -2.3(13) . . . .
C49 C50 N10 C53 175.6(9) . . . .
C56 C55 N11 C58 0.5(13) . . . .
C54 C55 N11 C58 179.0(10) . . . .
C57 C58 N11 C55 0.5(13) . . . .
C59 C58 N11 C55 179.7(10) . . . .
O3 C69 N12 C68 1.9(18) . . . .
C70 C69 N12 C68 179.6(11) . . . .
C67 C68 N12 C69 -92.5(14) . . . .
C71 C70 N13 C74 -3.3(18) . . . .
C69 C70 N13 C74 177.1(11) . . . .
C73 C74 N13 C70 5.4(17) . . . .
C75 C74 N13 C70 177.3(11) . . . .
O4 C75 N14 C76 8(2) . . . .
C74 C75 N14 C76 -174.2(10) . . . .
C77 C76 N14 C75 106.5(13) . . . .
N7 C36 O2 Na1 -175.1(13) . . . .
C35 C36 O2 Na1 -6(3) . . . .
N12 C69 O3 Na1 -127(3) . . . 2_666
C70 C69 O3 Na1 55(3) . . . 2_666
N14 C75 O4 Na1 135.1(11) . . . .
C74 C75 O4 Na1 -43.1(17) . . . .
